data_1574705
loop_
_publ_author_name
'Sun, Mingxia'
'Chen, Jia'
'Zhang, Ting'
'Xu, Wei'
'He, Jing'
'Zhang, Yunyun'
'Liu, Huifeng'
'Zhang, Shuang'
'Wang, Juanjuan'
'Li, Xin'
'Yang, Yali'
'Qiu, Hongdeng'

_publ_section_title
;
 Flexible phosphonium and sulfonate pair-to-pair self-assembled ionic
 organic single crystals for iodine capture
;
_journal_issue 26
_journal_name_full 'Chemical Science'
_journal_page_first 11858
_journal_page_last 11869
_journal_paper_doi 10.1039/D5SC02039E
_journal_volume 16
_journal_year 2025
_chemical_formula_moiety 'C32 H14 O25 S8, 4(C38 H34 P2), 4(C H4 O), 4(H2 O)'
_chemical_formula_sum 'C188 H174 O33 P8 S8'
_chemical_formula_weight 3465.50
_space_group_crystal_system monoclinic
_space_group_IT_number 14
_space_group_name_Hall '-P 2yn'
_space_group_name_H-M_alt 'P 1 21/n 1'
_atom_sites_solution_hydrogens mixed
_atom_sites_solution_primary iterative
_audit_creation_date 2023-11-11
_audit_creation_method
;
Olex2 1.5
(compiled 2023.08.24 svn.re1ec1418 for OlexSys, GUI svn.r6817)
;
_audit_update_record
;
2025-01-08 deposited with the CCDC.	2025-05-22 downloaded from the CCDC.
;
_cell_angle_alpha 90
_cell_angle_beta 99.5610(10)
_cell_angle_gamma 90
_cell_formula_units_Z 1
_cell_length_a 11.9946(10)
_cell_length_b 20.2180(17)
_cell_length_c 17.2493(14)
_cell_measurement_reflns_used 6675
_cell_measurement_temperature 296.15
_cell_measurement_theta_max 27.433
_cell_measurement_theta_min 2.344
_cell_volume 4125.0(6)
_computing_cell_refinement 'SAINT v7.68A (Bruker, 2009)'
_computing_data_reduction 'SAINT v7.68A (Bruker, 2009)'
_computing_molecular_graphics 'Olex2 1.5 (Dolomanov et al., 2009)'
_computing_publication_material 'Olex2 1.5 (Dolomanov et al., 2009)'
_computing_structure_refinement 'XL  (Sheldrick, 2008)'
_computing_structure_solution 'olex2.solve 1.5 (Bourhis et al., 2015)'
_diffrn_ambient_temperature 296.15
_diffrn_measured_fraction_theta_full 0.999
_diffrn_measured_fraction_theta_max 0.936
_diffrn_measurement_device_type 'CCD area detector'
_diffrn_measurement_method 'phi and omega scans'
_diffrn_radiation_monochromator graphite
_diffrn_radiation_type MoK\a
_diffrn_radiation_wavelength 0.71073
_diffrn_reflns_av_R_equivalents 0.0345
_diffrn_reflns_av_unetI/netI 0.0478
_diffrn_reflns_Laue_measured_fraction_full 0.999
_diffrn_reflns_Laue_measured_fraction_max 0.936
_diffrn_reflns_limit_h_max 7
_diffrn_reflns_limit_h_min -16
_diffrn_reflns_limit_k_max 27
_diffrn_reflns_limit_k_min -27
_diffrn_reflns_limit_l_max 22
_diffrn_reflns_limit_l_min -23
_diffrn_reflns_number 27343
_diffrn_reflns_point_group_measured_fraction_full 0.999
_diffrn_reflns_point_group_measured_fraction_max 0.936
_diffrn_reflns_theta_full 25.242
_diffrn_reflns_theta_max 29.550
_diffrn_reflns_theta_min 1.564
_diffrn_source_current 25.0
_diffrn_source_power 1.125
_diffrn_source_voltage 45.0
_exptl_absorpt_coefficient_mu 0.264
_exptl_absorpt_correction_T_max 0.7459
_exptl_absorpt_correction_T_min 0.6510
_exptl_absorpt_correction_type multi-scan
_exptl_absorpt_process_details
;
SADABS-2008/1 (Bruker,2008) was used for absorption correction.
wR2(int) was 0.1241 before and 0.0443 after correction.
The Ratio of minimum to maximum transmission is 0.8728.
The \l/2 correction factor is 0.0015.
;
_exptl_crystal_density_diffrn 1.395
_exptl_crystal_description block
_exptl_crystal_F_000 1814
_exptl_crystal_size_max 0.16
_exptl_crystal_size_mid 0.15
_exptl_crystal_size_min 0.13
_refine_diff_density_max 0.471
_refine_diff_density_min -0.429
_refine_diff_density_rms 0.054
_refine_ls_extinction_method none
_refine_ls_goodness_of_fit_ref 1.033
_refine_ls_hydrogen_treatment constr
_refine_ls_matrix_type full
_refine_ls_number_parameters 604
_refine_ls_number_reflns 10817
_refine_ls_number_restraints 192
_refine_ls_restrained_S_all 1.035
_refine_ls_R_factor_all 0.0743
_refine_ls_R_factor_gt 0.0463
_refine_ls_shift/su_max 0.000
_refine_ls_shift/su_mean 0.000
_refine_ls_structure_factor_coef Fsqd
_refine_ls_weighting_details 'w=1/[\s^2^(Fo^2^)+(0.0593P)^2^+0.9091P] where P=(Fo^2^+2Fc^2^)/3'
_refine_ls_weighting_scheme calc
_refine_ls_wR_factor_gt 0.1141
_refine_ls_wR_factor_ref 0.1302
_reflns_Friedel_coverage 0.000
_reflns_number_gt 7526
_reflns_number_total 10817
_reflns_threshold_expression 'I > 2\s(I)'
_cod_data_source_file d5sc02039e2.cif
_cod_data_source_block 2
_cod_depositor_comments 'Adding full bibliography for 1574702--1574705.cif.'
_cod_database_code 1574705
_shelx_shelxl_version_number 2019/2
_shelx_space_group_comment
;
The symmetry employed for this shelxl refinement is uniquely defined
by the following loop, which should always be used as a source of
symmetry information in preference to the above space-group names.
They are only intended as comments.
;
_shelx_estimated_absorpt_t_max 0.967
_shelx_estimated_absorpt_t_min 0.959
_olex2_refinement_description
;
1. Fixed Uiso
 At 1.2 times of:
  All C(H) groups, All C(H,H) groups
 At 1.5 times of:
  All C(H,H,H) groups, All O(H) groups, All O(H,H) groups
2. Restrained distances
 C16A-C14A \\sim C15A-C13A
 with sigma of 0.02
 C14A-C18A \\sim C13A-C17A
 with sigma of 0.02
 C17A-C14A \\sim C16A-C13A \\sim C18A-C15A
 with sigma of 0.02
 C16A-C15A \\sim C17A-C16A
 with sigma of 0.02
3. Uiso/Uaniso restraints and constraints
C13 \\sim C13A \\sim C14 \\sim C14A \\sim C15 \\sim C15A \\sim C16 \\sim C16A
\\sim C17 \\sim C17A \\sim C18A \\sim C18: within 2A with sigma of 0.01 and
sigma for terminal atoms of 0.02 within 2A
4. Others
 Sof(C13A)=Sof(C14A)=Sof(H14A)=Sof(C15A)=Sof(H15A)=Sof(C16A)=Sof(H16A)=
 Sof(C17A)=Sof(H17A)=Sof(C18A)=Sof(H18A)=1-FVAR(1)
 Sof(C13)=Sof(C14)=Sof(H14)=Sof(C15)=Sof(H15)=Sof(C16)=Sof(H16)=Sof(C17)=
 Sof(H17)=Sof(C18)=Sof(H18)=FVAR(1)
 Fixed Sof: O9(0.25) H9A(0.25) H9B(0.25)
5.a Free rotating group:
 O8(H8A,H8B), O9(H9A,H9B)
5.b Secondary CH2 refined with riding coordinates:
 C37(H37A,H37B), C38(H38A,H38B)
5.c Aromatic/amide H refined with riding coordinates:
 C39(H39), C45(H45), C46(H46), C2(H2), C3(H3), C4(H4), C5(H5), C6(H6), C8(H8),
 C9(H9), C10(H10), C11(H11), C12(H12), C14(H14), C14A(H14A), C15(H15),
 C15A(H15A), C16(H16), C16A(H16A), C17(H17), C17A(H17A), C18A(H18A), C18(H18),
 C20(H20), C21(H21), C22(H22), C23(H23), C24(H24), C26(H26), C27(H27), C28(H28),
  C29(H29), C30(H30), C32(H32), C33(H33), C34(H34), C35(H35), C36(H36)
5.d Idealised Me refined as rotating group:
 C47(H47A,H47B,H47C)
5.e Idealised tetrahedral OH refined as rotating group:
 O7(H7)
;
_olex2_submission_special_instructions 'No special instructions were received'

loop_
_space_group_symop_operation_xyz
'x, y, z'
'-x+1/2, y+1/2, -z+1/2'
'-x, -y, -z'
'x-1/2, -y-1/2, z-1/2'

loop_
_atom_site_label
_atom_site_type_symbol
_atom_site_fract_x
_atom_site_fract_y
_atom_site_fract_z
_atom_site_U_iso_or_equiv
_atom_site_adp_type
_atom_site_occupancy
_atom_site_site_symmetry_order
_atom_site_calc_flag
_atom_site_refinement_flags_posn
_atom_site_refinement_flags_adp
_atom_site_refinement_flags_occupancy
_atom_site_disorder_assembly
_atom_site_disorder_group
S1 S 0.06702(6) 0.48167(3) 0.27399(3) 0.04958(16) Uani 1 1 d . . . . .
S2 S 0.15072(4) 0.29126(2) 0.07058(3) 0.03311(12) Uani 1 1 d . . . . .
O1 O 0.1290(2) 0.54292(8) 0.28671(10) 0.0917(8) Uani 1 1 d . . . . .
O2 O -0.04892(19) 0.48905(14) 0.28021(11) 0.1031(9) Uani 1 1 d . . . . .
O3 O 0.12531(16) 0.42894(8) 0.31994(8) 0.0589(5) Uani 1 1 d . . . . .
O4 O 0.05089(14) 0.25305(7) 0.04219(11) 0.0579(4) Uani 1 1 d . . . . .
O5 O 0.22762(14) 0.29502(7) 0.01448(9) 0.0533(4) Uani 1 1 d . . . . .
O6 O 0.20624(13) 0.27145(7) 0.14776(8) 0.0470(4) Uani 1 1 d . . . . .
C39 C 0.10543(16) 0.39674(9) 0.15863(11) 0.0343(4) Uani 1 1 d . . . . .
H39 H 0.133511 0.369323 0.200648 0.041 Uiso 1 1 calc R U . . .
C40 C 0.06819(16) 0.45930(9) 0.17348(10) 0.0344(4) Uani 1 1 d . . . . .
C41 C 0.02842(16) 0.50253(9) 0.11078(10) 0.0330(4) Uani 1 1 d . . . . .
C42 C 0.02210(15) 0.47900(8) 0.03251(10) 0.0311(4) Uani 1 1 d . . . . .
C43 C 0.05805(16) 0.41340(9) 0.01821(10) 0.0322(4) Uani 1 1 d . . . . .
C44 C 0.10200(15) 0.37382(9) 0.08266(11) 0.0316(4) Uani 1 1 d . . . . .
C45 C -0.00630(19) 0.56881(10) 0.12242(12) 0.0428(5) Uani 1 1 d . . . . .
H45 H -0.001471 0.584946 0.173355 0.051 Uiso 1 1 calc R U . . .
C46 C -0.04574(19) 0.60837(10) 0.06159(11) 0.0416(5) Uani 1 1 d . . . . .
H46 H -0.065812 0.651554 0.071727 0.050 Uiso 1 1 calc R U . . .
P1 P 0.49423(4) 0.36586(2) 0.32676(3) 0.03259(12) Uani 1 1 d . . . . .
P2 P 0.24306(4) 0.27038(2) 0.44974(3) 0.03130(12) Uani 1 1 d . . . . .
C1 C 0.48140(17) 0.43816(9) 0.26623(11) 0.0365(4) Uani 1 1 d . . . . .
C2 C 0.5706(2) 0.45571(11) 0.22830(14) 0.0509(6) Uani 1 1 d . . . . .
H2 H 0.633384 0.428227 0.231536 0.061 Uiso 1 1 calc R U . . .
C3 C 0.5664(2) 0.51349(12) 0.18606(15) 0.0595(7) Uani 1 1 d . . . . .
H3 H 0.625875 0.524752 0.160238 0.071 Uiso 1 1 calc R U . . .
C4 C 0.4748(2) 0.55454(12) 0.18189(14) 0.0587(7) Uani 1 1 d . . . . .
H4 H 0.472820 0.593903 0.153792 0.070 Uiso 1 1 calc R U . . .
C5 C 0.3871(2) 0.53815(12) 0.21845(15) 0.0625(7) Uani 1 1 d . . . . .
H5 H 0.325128 0.566280 0.214956 0.075 Uiso 1 1 calc R U . . .
C6 C 0.3887(2) 0.47982(11) 0.26109(13) 0.0501(5) Uani 1 1 d . . . . .
H6 H 0.328198 0.468808 0.285977 0.060 Uiso 1 1 calc R U . . .
C7 C 0.53142(16) 0.29641(9) 0.27296(11) 0.0358(4) Uani 1 1 d . . . . .
C8 C 0.59812(18) 0.24563(10) 0.30950(14) 0.0449(5) Uani 1 1 d . . . . .
H8 H 0.631911 0.249500 0.361870 0.054 Uiso 1 1 calc R U . . .
C9 C 0.6140(2) 0.18895(12) 0.26716(19) 0.0610(7) Uani 1 1 d . . . . .
H9 H 0.660410 0.155178 0.290586 0.073 Uiso 1 1 calc R U . . .
C10 C 0.5608(3) 0.18294(14) 0.1905(2) 0.0750(9) Uani 1 1 d . . . . .
H10 H 0.570460 0.144533 0.162661 0.090 Uiso 1 1 calc R U . . .
C11 C 0.4939(3) 0.23254(15) 0.15444(16) 0.0750(9) Uani 1 1 d . . . . .
H11 H 0.458369 0.227722 0.102587 0.090 Uiso 1 1 calc R U . . .
C12 C 0.4793(2) 0.28991(12) 0.19529(13) 0.0524(6) Uani 1 1 d . . . . .
H12 H 0.434753 0.324007 0.170764 0.063 Uiso 1 1 calc R U . . .
C13 C 0.6055(5) 0.3802(5) 0.4091(4) 0.0415(12) Uani 0.697(6) 1 d . U P A 1
C13A C 0.5808(14) 0.3834(12) 0.4171(10) 0.048(3) Uani 0.303(6) 1 d D U P A 2
C14 C 0.5813(5) 0.4004(2) 0.4810(3) 0.0573(11) Uani 0.697(6) 1 d . U P A 1
H14 H 0.506381 0.404093 0.488207 0.069 Uiso 0.697(6) 1 calc R U P A 1
C14A C 0.5317(10) 0.4160(6) 0.4745(7) 0.058(2) Uani 0.303(6) 1 d D U P A 2
H14A H 0.454444 0.424409 0.466547 0.069 Uiso 0.303(6) 1 calc R U P A 2
C15 C 0.6671(5) 0.4150(3) 0.5423(3) 0.0758(14) Uani 0.697(6) 1 d . U P A 1
H15 H 0.649895 0.429493 0.590127 0.091 Uiso 0.697(6) 1 calc R U P A 1
C15A C 0.5993(11) 0.4354(6) 0.5427(6) 0.075(2) Uani 0.303(6) 1 d D U P A 2
H15A H 0.568444 0.457920 0.581124 0.090 Uiso 0.303(6) 1 calc R U P A 2
C16 C 0.7767(5) 0.4082(2) 0.5328(3) 0.0738(14) Uani 0.697(6) 1 d . U P A 1
H16 H 0.834357 0.417330 0.574529 0.089 Uiso 0.697(6) 1 calc R U P A 1
C16A C 0.7135(11) 0.4213(8) 0.5539(8) 0.074(2) Uani 0.303(6) 1 d D U P A 2
H16A H 0.758037 0.432093 0.601662 0.089 Uiso 0.303(6) 1 calc R U P A 2
C17 C 0.8032(4) 0.3879(2) 0.4619(3) 0.0707(13) Uani 0.697(6) 1 d . U P A 1
H17 H 0.878488 0.383646 0.455879 0.085 Uiso 0.697(6) 1 calc R U P A 1
C17A C 0.7621(10) 0.3925(7) 0.4976(8) 0.072(2) Uani 0.303(6) 1 d D U P A 2
H17A H 0.839917 0.386153 0.504464 0.086 Uiso 0.303(6) 1 calc R U P A 2
C18A C 0.6924(11) 0.3722(6) 0.4284(7) 0.059(2) Uani 0.303(6) 1 d D U P A 2
H18A H 0.724028 0.350546 0.389726 0.071 Uiso 0.303(6) 1 calc R U P A 2
C18 C 0.7180(4) 0.3738(2) 0.3993(3) 0.0528(11) Uani 0.697(6) 1 d . U P A 1
H18 H 0.735781 0.360131 0.351355 0.063 Uiso 0.697(6) 1 calc R U P A 1
C19 C 0.26144(16) 0.19441(10) 0.50383(12) 0.0375(4) Uani 1 1 d . . . . .
C20 C 0.2543(2) 0.13657(11) 0.46033(15) 0.0527(6) Uani 1 1 d . . . . .
H20 H 0.246015 0.138296 0.405794 0.063 Uiso 1 1 calc R U . . .
C21 C 0.2596(2) 0.07633(13) 0.4984(2) 0.0673(8) Uani 1 1 d . . . . .
H21 H 0.251669 0.037381 0.469339 0.081 Uiso 1 1 calc R U . . .
C22 C 0.2765(2) 0.07366(15) 0.5785(2) 0.0741(9) Uani 1 1 d . . . . .
H22 H 0.281888 0.032859 0.603700 0.089 Uiso 1 1 calc R U . . .
C23 C 0.2856(2) 0.13034(16) 0.62176(18) 0.0737(8) Uani 1 1 d . . . . .
H23 H 0.297883 0.127945 0.676356 0.088 Uiso 1 1 calc R U . . .
C24 C 0.2767(2) 0.19115(13) 0.58528(13) 0.0551(6) Uani 1 1 d . . . . .
H24 H 0.280952 0.229728 0.614986 0.066 Uiso 1 1 calc R U . . .
C25 C 0.24238(17) 0.34009(10) 0.51375(11) 0.0363(4) Uani 1 1 d . . . . .
C26 C 0.3355(2) 0.35031(12) 0.57250(12) 0.0479(5) Uani 1 1 d . . . . .
H26 H 0.396786 0.321526 0.578152 0.057 Uiso 1 1 calc R U . . .
C27 C 0.3354(2) 0.40402(13) 0.62236(15) 0.0632(7) Uani 1 1 d . . . . .
H27 H 0.397036 0.411512 0.661777 0.076 Uiso 1 1 calc R U . . .
C28 C 0.2444(3) 0.44627(13) 0.61371(16) 0.0642(7) Uani 1 1 d . . . . .
H28 H 0.243548 0.481299 0.648553 0.077 Uiso 1 1 calc R U . . .
C29 C 0.1560(2) 0.43726(12) 0.55494(16) 0.0586(6) Uani 1 1 d . . . . .
H29 H 0.096002 0.466969 0.549022 0.070 Uiso 1 1 calc R U . . .
C30 C 0.1533(2) 0.38479(10) 0.50361(13) 0.0451(5) Uani 1 1 d . . . . .
H30 H 0.092748 0.379424 0.462820 0.054 Uiso 1 1 calc R U . . .
C31 C 0.10987(16) 0.26205(9) 0.38605(11) 0.0336(4) Uani 1 1 d . . . . .
C32 C 0.10161(17) 0.26204(10) 0.30547(11) 0.0395(4) Uani 1 1 d . . . . .
H32 H 0.165441 0.269750 0.282686 0.047 Uiso 1 1 calc R U . . .
C33 C -0.00140(19) 0.25059(13) 0.25857(14) 0.0540(6) Uani 1 1 d . . . . .
H33 H -0.007028 0.250604 0.204138 0.065 Uiso 1 1 calc R U . . .
C34 C -0.0956(2) 0.23916(13) 0.29222(15) 0.0574(6) Uani 1 1 d . . . . .
H34 H -0.165131 0.231955 0.260417 0.069 Uiso 1 1 calc R U . . .
C35 C -0.08791(19) 0.23830(13) 0.37257(15) 0.0535(6) Uani 1 1 d . . . . .
H35 H -0.151848 0.230033 0.395025 0.064 Uiso 1 1 calc R U . . .
C36 C 0.01415(18) 0.24964(11) 0.41964(13) 0.0452(5) Uani 1 1 d . . . . .
H36 H 0.019423 0.249038 0.474039 0.054 Uiso 1 1 calc R U . . .
C37 C 0.35898(16) 0.28057(9) 0.39605(11) 0.0330(4) Uani 1 1 d . . . . .
H37A H 0.429601 0.275368 0.432138 0.040 Uiso 1 1 calc R U . . .
H37B H 0.355131 0.245863 0.356869 0.040 Uiso 1 1 calc R U . . .
C38 C 0.35934(17) 0.34784(10) 0.35500(13) 0.0421(5) Uani 1 1 d . . . . .
H38A H 0.341166 0.382210 0.390105 0.050 Uiso 1 1 calc R U . . .
H38B H 0.301321 0.348070 0.308557 0.050 Uiso 1 1 calc R U . . .
O7 O 0.3342(2) 0.40686(13) -0.04070(16) 0.1059(8) Uani 1 1 d . . . . .
H7 H 0.292729 0.377210 -0.029916 0.159 Uiso 1 1 calc R U . . .
C47 C 0.4230(4) 0.41401(19) 0.0191(2) 0.1095(13) Uani 1 1 d . . . . .
H47A H 0.477185 0.443947 0.003361 0.164 Uiso 1 1 calc R U . . .
H47B H 0.457962 0.371770 0.031620 0.164 Uiso 1 1 calc R U . . .
H47C H 0.396407 0.431338 0.064553 0.164 Uiso 1 1 calc R U . . .
O8 O 0.20329(18) 0.66846(9) 0.24321(10) 0.0616(5) Uani 1 1 d G . . . .
H8A H 0.176978 0.632290 0.257748 0.092 Uiso 1 1 d G U . . .
H8B H 0.225738 0.689191 0.285851 0.092 Uiso 1 1 d G U . . .
O9 O 0.8627(10) 0.3981(6) 0.3180(7) 0.116(4) Uani 0.25 1 d G . P . .
H9A H 0.905635 0.426767 0.302190 0.174 Uiso 0.25 1 d G U P . .
H9B H 0.893185 0.390034 0.365146 0.174 Uiso 0.25 1 d G U P . .

loop_
_atom_site_aniso_label
_atom_site_aniso_U_11
_atom_site_aniso_U_22
_atom_site_aniso_U_33
_atom_site_aniso_U_23
_atom_site_aniso_U_13
_atom_site_aniso_U_12
S1 0.0754(4) 0.0416(3) 0.0276(2) -0.0044(2) -0.0033(2) 0.0179(3)
S2 0.0387(3) 0.0242(2) 0.0343(2) 0.00076(18) -0.00030(19) 0.00562(18)
O1 0.181(2) 0.0404(10) 0.0386(9) -0.0067(8) -0.0259(12) -0.0092(12)
O2 0.0898(16) 0.170(2) 0.0517(11) -0.0128(13) 0.0177(11) 0.0586(16)
O3 0.0954(13) 0.0479(9) 0.0299(7) 0.0056(7) 0.0002(8) 0.0191(9)
O4 0.0518(9) 0.0341(8) 0.0801(12) -0.0112(8) -0.0112(8) -0.0035(7)
O5 0.0699(11) 0.0416(9) 0.0538(9) 0.0091(7) 0.0260(8) 0.0191(8)
O6 0.0592(9) 0.0388(8) 0.0397(8) 0.0078(6) -0.0008(7) 0.0189(7)
C39 0.0403(10) 0.0289(9) 0.0306(9) 0.0006(7) -0.0032(8) 0.0045(8)
C40 0.0411(11) 0.0313(9) 0.0276(9) -0.0027(7) -0.0039(8) 0.0047(8)
C41 0.0380(10) 0.0288(9) 0.0289(9) -0.0030(7) -0.0043(8) 0.0058(8)
C42 0.0349(10) 0.0262(8) 0.0292(9) -0.0018(7) -0.0040(7) 0.0054(7)
C43 0.0368(10) 0.0267(9) 0.0305(9) -0.0023(7) -0.0027(8) 0.0050(7)
C44 0.0338(9) 0.0246(8) 0.0337(9) -0.0012(7) -0.0023(7) 0.0041(7)
C45 0.0616(13) 0.0319(10) 0.0308(9) -0.0073(8) -0.0041(9) 0.0118(9)
C46 0.0577(13) 0.0301(10) 0.0334(10) -0.0064(8) -0.0031(9) 0.0134(9)
P1 0.0360(3) 0.0307(2) 0.0306(2) 0.00257(19) 0.0044(2) 0.0010(2)
P2 0.0323(2) 0.0342(3) 0.0269(2) 0.00132(19) 0.00355(18) 0.00013(19)
C1 0.0458(11) 0.0315(9) 0.0318(9) 0.0016(8) 0.0055(8) 0.0006(8)
C2 0.0555(14) 0.0454(12) 0.0554(14) 0.0079(11) 0.0193(11) 0.0033(10)
C3 0.0731(17) 0.0529(14) 0.0564(14) 0.0109(12) 0.0224(13) -0.0092(13)
C4 0.0845(19) 0.0401(13) 0.0500(13) 0.0133(10) 0.0069(13) -0.0013(12)
C5 0.0754(18) 0.0495(14) 0.0636(16) 0.0198(12) 0.0142(14) 0.0205(13)
C6 0.0570(14) 0.0455(12) 0.0487(12) 0.0107(10) 0.0114(11) 0.0088(11)
C7 0.0352(10) 0.0341(10) 0.0400(10) -0.0013(8) 0.0118(8) -0.0050(8)
C8 0.0381(11) 0.0373(11) 0.0612(14) 0.0021(10) 0.0140(10) -0.0031(9)
C9 0.0518(14) 0.0378(12) 0.103(2) -0.0045(13) 0.0402(15) -0.0008(10)
C10 0.099(2) 0.0505(16) 0.091(2) -0.0243(16) 0.059(2) -0.0139(16)
C11 0.114(3) 0.0688(19) 0.0485(14) -0.0202(14) 0.0327(16) -0.0256(18)
C12 0.0680(16) 0.0522(14) 0.0380(11) -0.0030(10) 0.0116(11) -0.0084(12)
C13 0.053(3) 0.0326(18) 0.0358(19) 0.0022(15) -0.0026(18) -0.003(2)
C13A 0.059(5) 0.038(4) 0.042(4) 0.002(3) -0.009(4) -0.013(4)
C14 0.070(3) 0.060(2) 0.0388(18) -0.0046(17) 0.002(2) -0.012(2)
C14A 0.072(5) 0.058(4) 0.039(3) -0.004(3) -0.004(4) -0.011(4)
C15 0.092(4) 0.079(3) 0.048(2) -0.003(2) -0.012(3) -0.017(3)
C15A 0.083(5) 0.079(5) 0.055(4) -0.003(4) -0.013(4) -0.019(4)
C16 0.090(3) 0.063(2) 0.055(3) -0.010(2) -0.026(3) -0.007(2)
C16A 0.081(5) 0.078(4) 0.052(4) 0.000(4) -0.024(4) -0.015(4)
C17 0.060(2) 0.062(2) 0.079(3) -0.016(2) -0.017(2) 0.0021(19)
C17A 0.074(4) 0.071(4) 0.057(4) -0.006(4) -0.027(4) -0.005(4)
C18A 0.063(4) 0.054(3) 0.054(4) -0.007(4) -0.009(4) -0.008(3)
C18 0.049(2) 0.0499(19) 0.055(2) -0.012(2) -0.0061(18) -0.0005(17)
C19 0.0314(10) 0.0402(11) 0.0395(10) 0.0067(9) 0.0019(8) -0.0025(8)
C20 0.0545(14) 0.0425(12) 0.0595(14) 0.0013(11) 0.0046(11) 0.0025(10)
C21 0.0592(16) 0.0389(13) 0.103(2) 0.0121(14) 0.0127(16) 0.0045(11)
C22 0.0484(15) 0.0614(18) 0.114(3) 0.0485(18) 0.0173(16) 0.0061(13)
C23 0.0726(19) 0.087(2) 0.0620(17) 0.0400(16) 0.0135(14) -0.0019(16)
C24 0.0607(15) 0.0621(15) 0.0420(12) 0.0151(11) 0.0071(11) -0.0049(12)
C25 0.0429(11) 0.0371(10) 0.0298(9) -0.0010(8) 0.0086(8) -0.0033(8)
C26 0.0481(12) 0.0536(13) 0.0406(11) -0.0093(10) 0.0031(10) -0.0002(10)
C27 0.0692(17) 0.0668(17) 0.0505(14) -0.0185(12) 0.0008(12) -0.0104(14)
C28 0.087(2) 0.0456(14) 0.0619(16) -0.0181(12) 0.0165(15) -0.0064(13)
C29 0.0686(17) 0.0405(12) 0.0683(16) -0.0042(11) 0.0159(14) 0.0063(12)
C30 0.0513(13) 0.0395(11) 0.0445(11) 0.0041(9) 0.0081(10) 0.0028(10)
C31 0.0326(9) 0.0330(10) 0.0336(9) 0.0020(8) 0.0009(8) 0.0022(7)
C32 0.0354(10) 0.0480(12) 0.0340(10) 0.0013(9) 0.0031(8) -0.0033(9)
C33 0.0460(13) 0.0730(16) 0.0391(11) 0.0028(11) -0.0040(10) -0.0082(11)
C34 0.0359(12) 0.0758(17) 0.0557(14) 0.0065(12) -0.0067(10) -0.0092(11)
C35 0.0329(11) 0.0679(16) 0.0597(15) 0.0103(12) 0.0078(10) -0.0028(10)
C36 0.0386(11) 0.0573(13) 0.0403(11) 0.0049(10) 0.0082(9) -0.0005(10)
C37 0.0317(9) 0.0348(10) 0.0322(9) 0.0009(8) 0.0047(8) 0.0027(8)
C38 0.0397(11) 0.0424(11) 0.0466(11) 0.0123(9) 0.0146(9) 0.0093(9)
O7 0.127(2) 0.0945(19) 0.0986(18) 0.0271(14) 0.0271(17) -0.0251(16)
C47 0.131(3) 0.097(3) 0.089(3) 0.010(2) -0.015(2) -0.030(2)
O8 0.0822(13) 0.0483(10) 0.0533(10) -0.0052(8) 0.0084(9) -0.0092(9)
O9 0.120(9) 0.094(7) 0.155(10) -0.011(7) 0.084(8) -0.029(7)

loop_
_atom_type_symbol
_atom_type_description
_atom_type_scat_dispersion_real
_atom_type_scat_dispersion_imag
_atom_type_scat_source
C C 0.0033 0.0016 'International Tables Vol C Tables 4.2.6.8 and 6.1.1.4'
H H 0.0000 0.0000 'International Tables Vol C Tables 4.2.6.8 and 6.1.1.4'
O O 0.0106 0.0060 'International Tables Vol C Tables 4.2.6.8 and 6.1.1.4'
P P 0.1023 0.0942 'International Tables Vol C Tables 4.2.6.8 and 6.1.1.4'
S S 0.1246 0.1234 'International Tables Vol C Tables 4.2.6.8 and 6.1.1.4'

loop_
_geom_angle_atom_site_label_1
_geom_angle_atom_site_label_2
_geom_angle_atom_site_label_3
_geom_angle
_geom_angle_site_symmetry_1
_geom_angle_site_symmetry_3
_geom_angle_publ_flag
O1 S1 C40 106.07(10) . . ?
O2 S1 O1 112.64(16) . . ?
O2 S1 O3 115.38(14) . . ?
O2 S1 C40 105.33(11) . . ?
O3 S1 O1 111.17(12) . . ?
O3 S1 C40 105.34(9) . . ?
O4 S2 O5 112.79(10) . . ?
O4 S2 O6 113.26(10) . . ?
O4 S2 C44 105.69(9) . . ?
O5 S2 C44 106.60(9) . . ?
O6 S2 O5 112.59(9) . . ?
O6 S2 C44 105.11(8) . . ?
C40 C39 H39 119.2 . . ?
C40 C39 C44 121.54(17) . . ?
C44 C39 H39 119.2 . . ?
C39 C40 S1 117.73(14) . . ?
C39 C40 C41 120.30(17) . . ?
C41 C40 S1 121.92(14) . . ?
C40 C41 C42 118.60(16) . . ?
C40 C41 C45 122.91(17) . . ?
C42 C41 C45 118.49(16) . . ?
C41 C42 C42 119.9(2) . 3_565 ?
C41 C42 C43 120.31(15) . . ?
C43 C42 C42 119.8(2) . 3_565 ?
C42 C43 C46 117.79(16) . 3_565 ?
C44 C43 C42 118.57(16) . . ?
C44 C43 C46 123.64(16) . 3_565 ?
C39 C44 S2 117.58(14) . . ?
C39 C44 C43 120.57(16) . . ?
C43 C44 S2 121.81(14) . . ?
C41 C45 H45 119.2 . . ?
C46 C45 C41 121.53(18) . . ?
C46 C45 H45 119.2 . . ?
C43 C46 H46 118.8 3_565 . ?
C45 C46 C43 122.44(18) . 3_565 ?
C45 C46 H46 118.8 . . ?
C1 P1 C13 108.0(3) . . ?
C1 P1 C38 109.20(9) . . ?
C7 P1 C1 110.19(9) . . ?
C7 P1 C13 108.7(3) . . ?
C7 P1 C38 107.18(10) . . ?
C13A P1 C1 109.4(9) . . ?
C13A P1 C7 117.3(7) . . ?
C13A P1 C38 103.0(6) . . ?
C38 P1 C13 113.6(2) . . ?
C19 P2 C37 109.04(9) . . ?
C25 P2 C19 111.49(9) . . ?
C25 P2 C37 108.00(9) . . ?
C31 P2 C19 105.02(9) . . ?
C31 P2 C25 110.93(9) . . ?
C31 P2 C37 112.37(9) . . ?
C2 C1 P1 119.03(16) . . ?
C6 C1 P1 121.65(16) . . ?
C6 C1 C2 119.13(19) . . ?
C1 C2 H2 119.9 . . ?
C3 C2 C1 120.2(2) . . ?
C3 C2 H2 119.9 . . ?
C2 C3 H3 119.9 . . ?
C4 C3 C2 120.1(2) . . ?
C4 C3 H3 119.9 . . ?
C3 C4 H4 119.8 . . ?
C5 C4 C3 120.4(2) . . ?
C5 C4 H4 119.8 . . ?
C4 C5 H5 119.6 . . ?
C4 C5 C6 120.7(2) . . ?
C6 C5 H5 119.6 . . ?
C1 C6 C5 119.4(2) . . ?
C1 C6 H6 120.3 . . ?
C5 C6 H6 120.3 . . ?
C8 C7 P1 121.50(16) . . ?
C8 C7 C12 120.1(2) . . ?
C12 C7 P1 117.80(17) . . ?
C7 C8 H8 120.3 . . ?
C7 C8 C9 119.4(2) . . ?
C9 C8 H8 120.3 . . ?
C8 C9 H9 120.1 . . ?
C10 C9 C8 119.8(3) . . ?
C10 C9 H9 120.1 . . ?
C9 C10 H10 119.5 . . ?
C11 C10 C9 121.0(2) . . ?
C11 C10 H10 119.5 . . ?
C10 C11 H11 120.1 . . ?
C10 C11 C12 119.9(3) . . ?
C12 C11 H11 120.1 . . ?
C7 C12 H12 120.1 . . ?
C11 C12 C7 119.8(3) . . ?
C11 C12 H12 120.1 . . ?
C14 C13 P1 121.0(4) . . ?
C14 C13 C18 119.2(5) . . ?
C18 C13 P1 119.7(4) . . ?
C14A C13A P1 117.9(11) . . ?
C18A C13A P1 121.5(11) . . ?
C18A C13A C14A 120.3(9) . . ?
C13 C14 H14 119.7 . . ?
C15 C14 C13 120.7(5) . . ?
C15 C14 H14 119.7 . . ?
C13A C14A H14A 120.5 . . ?
C15A C14A C13A 119.0(8) . . ?
C15A C14A H14A 120.5 . . ?
C14 C15 H15 120.0 . . ?
C16 C15 C14 120.0(5) . . ?
C16 C15 H15 120.0 . . ?
C14A C15A H15A 120.2 . . ?
C14A C15A C16A 119.5(8) . . ?
C16A C15A H15A 120.2 . . ?
C15 C16 H16 119.7 . . ?
C15 C16 C17 120.5(5) . . ?
C17 C16 H16 119.7 . . ?
C15A C16A H16A 119.1 . . ?
C17A C16A C15A 121.8(8) . . ?
C17A C16A H16A 119.1 . . ?
C16 C17 H17 119.9 . . ?
C16 C17 C18 120.3(5) . . ?
C18 C17 H17 119.9 . . ?
C16A C17A H17A 120.9 . . ?
C16A C17A C18A 118.2(8) . . ?
C18A C17A H17A 120.9 . . ?
C13A C18A C17A 121.0(10) . . ?
C13A C18A H18A 119.5 . . ?
C17A C18A H18A 119.5 . . ?
C13 C18 H18 120.3 . . ?
C17 C18 C13 119.3(5) . . ?
C17 C18 H18 120.3 . . ?
C20 C19 P2 116.79(16) . . ?
C20 C19 C24 119.6(2) . . ?
C24 C19 P2 123.51(17) . . ?
C19 C20 H20 120.2 . . ?
C21 C20 C19 119.6(2) . . ?
C21 C20 H20 120.2 . . ?
C20 C21 H21 119.9 . . ?
C22 C21 C20 120.3(3) . . ?
C22 C21 H21 119.9 . . ?
C21 C22 H22 119.8 . . ?
C23 C22 C21 120.5(2) . . ?
C23 C22 H22 119.8 . . ?
C22 C23 H23 119.8 . . ?
C22 C23 C24 120.5(3) . . ?
C24 C23 H23 119.8 . . ?
C19 C24 H24 120.3 . . ?
C23 C24 C19 119.5(3) . . ?
C23 C24 H24 120.3 . . ?
C26 C25 P2 118.68(16) . . ?
C30 C25 P2 121.12(16) . . ?
C30 C25 C26 120.15(19) . . ?
C25 C26 H26 120.5 . . ?
C27 C26 C25 119.0(2) . . ?
C27 C26 H26 120.5 . . ?
C26 C27 H27 119.9 . . ?
C28 C27 C26 120.1(2) . . ?
C28 C27 H27 119.9 . . ?
C27 C28 H28 119.8 . . ?
C29 C28 C27 120.5(2) . . ?
C29 C28 H28 119.8 . . ?
C28 C29 H29 119.4 . . ?
C28 C29 C30 121.1(2) . . ?
C30 C29 H29 119.4 . . ?
C25 C30 H30 120.5 . . ?
C29 C30 C25 119.0(2) . . ?
C29 C30 H30 120.5 . . ?
C32 C31 P2 121.79(15) . . ?
C32 C31 C36 119.61(18) . . ?
C36 C31 P2 118.37(15) . . ?
C31 C32 H32 120.0 . . ?
C31 C32 C33 120.0(2) . . ?
C33 C32 H32 120.0 . . ?
C32 C33 H33 120.0 . . ?
C34 C33 C32 120.0(2) . . ?
C34 C33 H33 120.0 . . ?
C33 C34 H34 119.8 . . ?
C33 C34 C35 120.4(2) . . ?
C35 C34 H34 119.8 . . ?
C34 C35 H35 120.0 . . ?
C36 C35 C34 120.0(2) . . ?
C36 C35 H35 120.0 . . ?
C31 C36 H36 120.0 . . ?
C35 C36 C31 120.0(2) . . ?
C35 C36 H36 120.0 . . ?
P2 C37 H37A 108.9 . . ?
P2 C37 H37B 108.9 . . ?
H37A C37 H37B 107.7 . . ?
C38 C37 P2 113.54(13) . . ?
C38 C37 H37A 108.9 . . ?
C38 C37 H37B 108.9 . . ?
P1 C38 H38A 109.2 . . ?
P1 C38 H38B 109.2 . . ?
C37 C38 P1 112.05(13) . . ?
C37 C38 H38A 109.2 . . ?
C37 C38 H38B 109.2 . . ?
H38A C38 H38B 107.9 . . ?
C47 O7 H7 109.5 . . ?
O7 C47 H47A 109.5 . . ?
O7 C47 H47B 109.5 . . ?
O7 C47 H47C 109.5 . . ?
H47A C47 H47B 109.5 . . ?
H47A C47 H47C 109.5 . . ?
H47B C47 H47C 109.5 . . ?
H8A O8 H8B 104.4 . . ?
H9A O9 H9B 104.5 . . ?

loop_
_geom_bond_atom_site_label_1
_geom_bond_atom_site_label_2
_geom_bond_distance
_geom_bond_site_symmetry_2
_geom_bond_publ_flag
S1 O1 1.443(2) . ?
S1 O2 1.420(2) . ?
S1 O3 1.4386(15) . ?
S1 C40 1.7940(19) . ?
S2 O4 1.4407(16) . ?
S2 O5 1.4455(16) . ?
S2 O6 1.4430(14) . ?
S2 C44 1.7920(18) . ?
C39 H39 0.9300 . ?
C39 C40 1.379(3) . ?
C39 C44 1.384(3) . ?
C40 C41 1.411(2) . ?
C41 C42 1.422(2) . ?
C41 C45 1.427(3) . ?
C42 C42 1.436(3) 3_565 ?
C42 C43 1.429(2) . ?
C43 C44 1.400(2) . ?
C43 C46 1.429(3) 3_565 ?
C45 H45 0.9300 . ?
C45 C46 1.341(3) . ?
C46 H46 0.9300 . ?
P1 C1 1.7881(19) . ?
P1 C7 1.780(2) . ?
P1 C13 1.803(6) . ?
P1 C13A 1.760(14) . ?
P1 C38 1.803(2) . ?
P2 C19 1.792(2) . ?
P2 C25 1.791(2) . ?
P2 C31 1.7901(19) . ?
P2 C37 1.8059(19) . ?
C1 C2 1.390(3) . ?
C1 C6 1.385(3) . ?
C2 H2 0.9300 . ?
C2 C3 1.373(3) . ?
C3 H3 0.9300 . ?
C3 C4 1.369(4) . ?
C4 H4 0.9300 . ?
C4 C5 1.354(4) . ?
C5 H5 0.9300 . ?
C5 C6 1.388(3) . ?
C6 H6 0.9300 . ?
C7 C8 1.387(3) . ?
C7 C12 1.387(3) . ?
C8 H8 0.9300 . ?
C8 C9 1.389(3) . ?
C9 H9 0.9300 . ?
C9 C10 1.375(4) . ?
C10 H10 0.9300 . ?
C10 C11 1.367(4) . ?
C11 H11 0.9300 . ?
C11 C12 1.383(4) . ?
C12 H12 0.9300 . ?
C13 C14 1.383(7) . ?
C13 C18 1.393(7) . ?
C13A C14A 1.397(18) . ?
C13A C18A 1.34(2) . ?
C14 H14 0.9300 . ?
C14 C15 1.379(6) . ?
C14A H14A 0.9300 . ?
C14A C15A 1.370(14) . ?
C15 H15 0.9300 . ?
C15 C16 1.360(8) . ?
C15A H15A 0.9300 . ?
C15A C16A 1.381(14) . ?
C16 H16 0.9300 . ?
C16 C17 1.376(7) . ?
C16A H16A 0.9300 . ?
C16A C17A 1.346(15) . ?
C17 H17 0.9300 . ?
C17 C18 1.387(6) . ?
C17A H17A 0.9300 . ?
C17A C18A 1.400(15) . ?
C18A H18A 0.9300 . ?
C18 H18 0.9300 . ?
C19 C20 1.384(3) . ?
C19 C24 1.388(3) . ?
C20 H20 0.9300 . ?
C20 C21 1.381(3) . ?
C21 H21 0.9300 . ?
C21 C22 1.363(4) . ?
C22 H22 0.9300 . ?
C22 C23 1.362(4) . ?
C23 H23 0.9300 . ?
C23 C24 1.377(4) . ?
C24 H24 0.9300 . ?
C25 C26 1.393(3) . ?
C25 C30 1.388(3) . ?
C26 H26 0.9300 . ?
C26 C27 1.385(3) . ?
C27 H27 0.9300 . ?
C27 C28 1.375(4) . ?
C28 H28 0.9300 . ?
C28 C29 1.352(4) . ?
C29 H29 0.9300 . ?
C29 C30 1.379(3) . ?
C30 H30 0.9300 . ?
C31 C32 1.377(3) . ?
C31 C36 1.392(3) . ?
C32 H32 0.9300 . ?
C32 C33 1.379(3) . ?
C33 H33 0.9300 . ?
C33 C34 1.373(3) . ?
C34 H34 0.9300 . ?
C34 C35 1.374(3) . ?
C35 H35 0.9300 . ?
C35 C36 1.371(3) . ?
C36 H36 0.9300 . ?
C37 H37A 0.9700 . ?
C37 H37B 0.9700 . ?
C37 C38 1.534(3) . ?
C38 H38A 0.9700 . ?
C38 H38B 0.9700 . ?
O7 H7 0.8200 . ?
O7 C47 1.362(4) . ?
C47 H47A 0.9600 . ?
C47 H47B 0.9600 . ?
C47 H47C 0.9600 . ?
O8 H8A 0.8506 . ?
O8 H8B 0.8505 . ?
O9 H9A 0.8497 . ?
O9 H9B 0.8501 . ?
